data_7056505
loop_
_publ_author_name
'Li, Shaobin'
'Zhang, Li'
'Chai, Dong Feng'
'Pang, Haijun'
'Ma, Huiyuan'

_publ_section_title
;
 Self-assembly of polyoxometalate-based hybrid aggregates: from monomer to
 dimer via changing pH value of reaction systems
;
_journal_name_full 'New J. Chem.'
_journal_paper_doi 10.1039/C7NJ02475D
_journal_year 2017
_chemical_formula_moiety 'C60 H60 Cu2 N20 O128 P4 W36, 3(C12 H12 N4), 9H2O'
_chemical_formula_sum 'C96 H114 Cu2 N32 O137 P4 W36'
_chemical_formula_weight 10779.11
_chemical_name_common 2
_chemical_name_systematic 2
_space_group_IT_number 14
_symmetry_cell_setting monoclinic
_symmetry_space_group_name_Hall '-P 2ybc'
_symmetry_space_group_name_H-M 'P 1 21/c 1'
_atom_sites_solution_hydrogens geom
_atom_sites_solution_primary direct
_atom_sites_solution_secondary difmap
_audit_block_doi 10.5517/ccdc.csd.cc1pccs6
_audit_creation_method SHELXL-97
_audit_update_record
;
2017-07-04 deposited with the CCDC.
2017-08-08 downloaded from the CCDC.
;
_cell_angle_alpha 90.000(5)
_cell_angle_beta 99.402(5)
_cell_angle_gamma 90.000(5)
_cell_formula_units_Z 2
_cell_length_a 14.902(5)
_cell_length_b 22.953(5)
_cell_length_c 28.479(5)
_cell_measurement_reflns_used 9991
_cell_measurement_temperature 293(2)
_cell_measurement_theta_max 28.20
_cell_measurement_theta_min 2.29
_cell_volume 9610(4)
_computing_cell_refinement 'Bruker SMART'
_computing_data_collection 'Bruker SMART'
_computing_data_reduction 'Bruker SMART'
_computing_molecular_graphics 'Bruker SMART'
_computing_publication_material 'Bruker SMART'
_computing_structure_refinement 'SHELXL-97 (Sheldrick, 1997)'
_computing_structure_solution 'SHELXS-97 (Sheldrick, 1990)'
_diffrn_ambient_temperature 293(2)
_diffrn_measured_fraction_theta_full 0.999
_diffrn_measured_fraction_theta_max 0.999
_diffrn_measurement_device_type 'CCD area detector'
_diffrn_measurement_method 'phi and omega scans'
_diffrn_radiation_monochromator graphite
_diffrn_radiation_source 'fine-focus sealed tube'
_diffrn_radiation_type MoK\a
_diffrn_radiation_wavelength 0.71069
_diffrn_reflns_av_R_equivalents 0.0440
_diffrn_reflns_av_sigmaI/netI 0.0525
_diffrn_reflns_limit_h_max 17
_diffrn_reflns_limit_h_min -16
_diffrn_reflns_limit_k_max 21
_diffrn_reflns_limit_k_min -27
_diffrn_reflns_limit_l_max 34
_diffrn_reflns_limit_l_min -34
_diffrn_reflns_number 49717
_diffrn_reflns_theta_full 25.25
_diffrn_reflns_theta_max 25.25
_diffrn_reflns_theta_min 1.45
_exptl_absorpt_coefficient_mu 21.801
_exptl_absorpt_correction_T_max 0.005
_exptl_absorpt_correction_T_min 0.001
_exptl_absorpt_correction_type multi-scan
_exptl_absorpt_process_details '(SADABS; Sheldrick, 2003)'
_exptl_crystal_colour green
_exptl_crystal_density_diffrn 3.663
_exptl_crystal_density_method 'not measured'
_exptl_crystal_description block
_exptl_crystal_F_000 9372.0
_exptl_crystal_size_max 0.36
_exptl_crystal_size_mid 0.28
_exptl_crystal_size_min 0.24
_refine_diff_density_max 7.527
_refine_diff_density_min -4.977
_refine_diff_density_rms 0.377
_refine_ls_extinction_method none
_refine_ls_goodness_of_fit_ref 1.058
_refine_ls_hydrogen_treatment constr
_refine_ls_matrix_type full
_refine_ls_number_parameters 1342
_refine_ls_number_reflns 17379
_refine_ls_number_restraints 236
_refine_ls_restrained_S_all 1.051
_refine_ls_R_factor_all 0.0606
_refine_ls_R_factor_gt 0.0430
_refine_ls_shift/su_max 0.001
_refine_ls_shift/su_mean 0.000
_refine_ls_structure_factor_coef Fsqd
_refine_ls_weighting_details 'calc w=1/[\s^2^(Fo^2^)+(0.0532P)^2^+229.3849P] where P=(Fo^2^+2Fc^2^)/3'
_refine_ls_weighting_scheme calc
_refine_ls_wR_factor_gt 0.1119
_refine_ls_wR_factor_ref 0.1183
_reflns_number_gt 13265
_reflns_number_total 17403
_reflns_threshold_expression >2sigma(I)
_cod_data_source_file c7nj02475d2.cif
_cod_data_source_block compound2
_cod_depositor_comments
;
The following automatic conversions were performed:

'_symmetry_cell_setting' value 'Monoclinic' changed to 'monoclinic'
according to
/home/data/users/saulius/crontab/automatic-downloads/rss-feeds/RSC/lib/dictionaries/cif_core.dic
dictionary named 'cif_core.dic' version 2.4.2 from 2011-04-26.

Automatic conversion script
Id: cif_fix_values 4973 2017-02-22 13:04:09Z antanas 
;
_cod_original_sg_symbol_H-M 'P 21/c'
_cod_original_formula_sum 'C96 H114 Cu2 N32 O137 P4 W36 '
_cod_database_code 7056505

loop_
_symmetry_equiv_pos_as_xyz
'x, y, z'
'-x, y+1/2, -z+1/2'
'-x, -y, -z'
'x, -y-1/2, z-1/2'

loop_
_atom_site_label
_atom_site_type_symbol
_atom_site_fract_x
_atom_site_fract_y
_atom_site_fract_z
_atom_site_U_iso_or_equiv
_atom_site_adp_type
_atom_site_occupancy
_atom_site_symmetry_multiplicity
_atom_site_calc_flag
_atom_site_refinement_flags
Cu1 Cu 0.83655(12) 0.29995(8) 0.53486(7) 0.0159(4) Uani 1 1 d .
W1 W 0.58672(4) 0.23946(3) 0.46945(2) 0.01676(15) Uani 1 1 d .
W2 W 0.39848(5) 0.23391(3) 0.51934(2) 0.02476(17) Uani 1 1 d .
W3 W 0.49911(5) 0.11000(3) 0.49136(3) 0.02353(16) Uani 1 1 d .
W4 W 0.46544(4) 0.33759(3) 0.37785(2) 0.01303(14) Uani 1 1 d .
W5 W 0.57643(4) 0.20594(3) 0.34069(2) 0.01064(13) Uani 1 1 d .
W6 W 0.49504(4) 0.07384(3) 0.36487(2) 0.01230(14) Uani 1 1 d .
W7 W 0.28572(4) 0.06193(3) 0.41536(2) 0.01149(13) Uani 1 1 d .
W8 W 0.27321(4) 0.32667(3) 0.42391(2) 0.01376(14) Uani 1 1 d .
W9 W 0.18464(4) 0.18274(3) 0.44809(2) 0.01216(14) Uani 1 1 d .
W10 W 0.04458(4) 0.18524(3) 0.32491(2) 0.01228(14) Uani 1 1 d .
W11 W 0.14973(4) 0.06565(3) 0.29270(2) 0.01295(14) Uani 1 1 d .
W12 W 0.36022(4) 0.07760(3) 0.24175(2) 0.01368(14) Uani 1 1 d .
W13 W 0.43685(4) 0.21035(3) 0.21824(2) 0.01288(14) Uani 1 1 d .
W14 W 0.32755(4) 0.34129(3) 0.25506(2) 0.01480(14) Uani 1 1 d .
W15 W 0.13439(4) 0.33039(3) 0.30105(2) 0.01399(14) Uani 1 1 d .
W16 W 0.02664(4) 0.23996(3) 0.20070(2) 0.01868(15) Uani 1 1 d .
W17 W 0.14105(5) 0.12070(3) 0.17047(3) 0.02538(17) Uani 1 1 d .
W18 W 0.21439(5) 0.25602(4) 0.15193(3) 0.03073(19) Uani 1 1 d .
P1 P 0.3845(2) 0.19828(16) 0.39844(13) 0.0067(7) Uani 1 1 d .
P2 P 0.2375(2) 0.20228(16) 0.26912(13) 0.0073(7) Uani 1 1 d U
O1 O 0.3855(7) 0.2570(5) 0.5737(4) 0.025(3) Uani 1 1 d .
O1W O 0.7991(7) 0.2928(5) 0.6033(4) 0.021(3) Uani 1 1 d .
O2 O 0.4487(7) 0.1575(4) 0.5346(4) 0.015(2) Uani 1 1 d .
O2W O 0.9754(8) 0.3347(6) 0.5674(4) 0.033(3) Uani 1 1 d .
O3 O 0.5189(7) 0.2605(5) 0.5201(4) 0.016(2) Uani 1 1 d .
O4 O 0.6891(7) 0.2674(4) 0.4949(4) 0.016(2) Uani 1 1 d .
O5 O 0.6097(6) 0.2119(4) 0.4115(4) 0.012(2) Uani 1 1 d .
O6 O 0.5303(6) 0.3051(4) 0.4361(4) 0.014(2) Uani 1 1 d .
O7 O 0.5357(7) 0.3961(5) 0.3766(4) 0.019(2) Uani 1 1 d .
O8 O 0.6838(7) 0.2216(5) 0.3299(4) 0.018(2) Uani 1 1 d .
O9 O 0.5176(7) 0.1959(5) 0.2793(4) 0.017(2) Uani 1 1 d .
O10 O 0.3858(7) 0.3491(4) 0.3192(4) 0.016(2) Uani 1 1 d .
O11 O 0.4442(7) 0.0789(4) 0.2983(4) 0.015(2) Uani 1 1 d .
O12 O 0.2136(7) 0.3387(4) 0.3618(4) 0.016(2) Uani 1 1 d .
O13 O 0.2010(7) 0.0649(4) 0.3588(4) 0.015(2) Uani 1 1 d .
O14 O 0.1048(6) 0.1729(4) 0.3863(3) 0.013(2) Uani 1 1 d .
O15 O 0.3781(6) 0.0545(4) 0.3774(3) 0.011(2) Uani 1 1 d U
O16 O 0.2670(7) -0.0078(4) 0.4304(4) 0.018(2) Uani 1 1 d .
O17 O 0.0997(7) 0.1879(5) 0.4816(4) 0.018(2) Uani 1 1 d U
O18 O 0.2022(6) 0.0996(4) 0.4490(3) 0.011(2) Uani 1 1 d U
O19 O 0.3823(7) 0.0803(4) 0.4665(4) 0.013(2) Uani 1 1 d U
O20 O 0.1976(7) 0.2614(4) 0.4293(4) 0.013(2) Uani 1 1 d U
O21 O 0.2847(7) 0.1949(4) 0.4957(4) 0.014(2) Uani 1 1 d .
O22 O 0.2213(7) 0.3793(5) 0.4520(4) 0.023(3) Uani 1 1 d .
O23 O 0.3502(6) 0.2953(5) 0.4796(3) 0.014(2) Uani 1 1 d .
O24 O 0.3763(6) 0.3692(4) 0.4109(3) 0.009(2) Uani 1 1 d .
O25 O 0.5995(6) 0.1640(4) 0.4971(4) 0.014(2) Uani 1 1 d .
O26 O 0.5441(8) 0.0560(5) 0.5280(4) 0.024(3) Uani 1 1 d U
O27 O 0.4447(6) 0.1969(4) 0.4493(3) 0.011(2) Uani 1 1 d U
O28 O 0.5304(7) 0.0880(5) 0.4308(4) 0.017(2) Uani 1 1 d .
O29 O 0.2979(6) 0.1631(4) 0.4017(3) 0.010(2) Uani 1 1 d U
O30 O 0.3617(6) 0.2617(4) 0.3864(3) 0.008(2) Uani 1 1 d U
O31 O 0.4410(6) 0.1715(4) 0.3639(3) 0.011(2) Uani 1 1 d .
O32 O 0.0588(7) 0.3843(5) 0.3098(4) 0.022(3) Uani 1 1 d .
O33 O -0.0630(7) 0.1906(5) 0.3370(4) 0.021(3) Uani 1 1 d .
O34 O 0.0830(7) 0.2641(5) 0.3274(4) 0.017(2) Uani 1 1 d .
O35 O 0.0736(7) 0.3027(4) 0.2413(3) 0.012(2) Uani 1 1 d .
O36 O 0.2186(6) 0.3745(4) 0.2723(4) 0.016(2) Uani 1 1 d .
O37 O 0.2492(6) 0.2653(4) 0.2870(3) 0.010(2) Uani 1 1 d U
O38 O 0.3754(8) 0.4021(5) 0.2339(4) 0.026(3) Uani 1 1 d .
O39 O 0.5233(8) 0.2275(5) 0.1872(4) 0.024(3) Uani 1 1 d .
O40 O 0.3285(6) 0.1745(4) 0.2639(3) 0.011(2) Uani 1 1 d .
O41 O 0.2660(6) 0.0580(4) 0.2777(4) 0.014(2) Uani 1 1 d .
O42 O 0.1853(6) 0.1658(4) 0.3011(3) 0.008(2) Uani 1 1 d U
O43 O 0.0439(7) 0.1044(4) 0.3092(4) 0.015(2) Uani 1 1 d .
O44 O 0.1119(7) -0.0054(5) 0.2871(4) 0.021(3) Uani 1 1 d .
O45 O 0.0107(7) 0.2003(5) 0.2554(4) 0.016(2) Uani 1 1 d .
O46 O 0.1102(7) 0.0893(4) 0.2274(4) 0.013(2) Uani 1 1 d U
O47 O -0.0815(8) 0.2628(6) 0.1774(4) 0.029(3) Uani 1 1 d .
O48 O 0.0926(7) 0.2724(4) 0.1545(4) 0.013(2) Uani 1 1 d U
O49 O 0.2243(8) 0.2877(5) 0.0990(4) 0.028(3) Uani 1 1 d .
O50 O 0.2575(7) 0.3139(4) 0.1969(4) 0.016(2) Uani 1 1 d U
O51 O 0.3365(7) 0.2213(5) 0.1731(4) 0.017(2) Uani 1 1 d .
O52 O 0.2601(6) 0.0962(5) 0.1912(4) 0.015(2) Uani 1 1 d .
O53 O 0.1778(6) 0.2039(4) 0.2186(3) 0.012(2) Uani 1 1 d .
O54 O 0.0999(8) 0.0694(6) 0.1296(4) 0.030(3) Uani 1 1 d .
O55 O 0.0282(7) 0.1671(4) 0.1669(4) 0.015(2) Uani 1 1 d U
O56 O 0.1803(8) 0.1783(5) 0.1305(4) 0.021(3) Uani 1 1 d .
O57 O 0.4343(7) 0.1280(5) 0.2111(4) 0.017(2) Uani 1 1 d .
O58 O 0.3874(8) 0.0117(5) 0.2199(4) 0.027(3) Uani 1 1 d .
O59 O 0.5457(7) 0.0075(5) 0.3632(4) 0.018(2) Uani 1 1 d .
O60 O 0.5911(6) 0.1240(4) 0.3517(4) 0.014(2) Uani 1 1 d .
O61 O 0.4136(7) 0.2830(4) 0.2457(4) 0.016(2) Uani 1 1 d .
O62 O 0.5255(7) 0.2803(4) 0.3462(4) 0.014(2) Uani 1 1 d .
N1 N 0.7786(9) 0.3796(6) 0.5310(5) 0.021(3) Uani 1 1 d .
N3 N 0.8731(9) 0.2163(6) 0.5449(5) 0.018(3) Uani 1 1 d U
N4 N 0.9434(9) 0.1400(6) 0.5784(5) 0.022(3) Uani 1 1 d .
N5 N 1.2004(10) -0.0169(7) 0.6730(6) 0.031(4) Uani 1 1 d .
N6 N 1.2508(14) -0.0936(8) 0.7100(6) 0.052(5) Uani 1 1 d .
N7 N 0.8683(8) 0.3068(6) 0.4688(5) 0.017(3) Uani 1 1 d .
N8 N 0.8514(9) 0.3234(6) 0.3914(5) 0.022(3) Uani 1 1 d .
N9 N 0.6641(11) 0.3799(7) 0.2097(5) 0.035(4) Uani 1 1 d .
C36 C 0.5495(13) 0.3856(8) 0.1532(7) 0.036(5) Uani 1 1 d U
H36 H 0.4911 0.3825 0.1359 0.043 Uiso 1 1 calc R
N11 N 0.8745(9) 0.0822(6) 0.4564(5) 0.021(3) Uani 1 1 d .
N12 N 0.8153(12) 0.1619(8) 0.4194(7) 0.050(5) Uani 1 1 d .
N13 N 0.4048(9) 0.4370(6) 0.6079(5) 0.023(3) Uani 1 1 d .
N14 N 0.2705(11) 0.4065(8) 0.5754(6) 0.041(4) Uani 1 1 d .
N15 N 0.7805(8) 0.4466(6) 0.6793(5) 0.022(3) Uani 1 1 d .
N16 N 0.9161(13) 0.4786(9) 0.7053(9) 0.071(7) Uani 1 1 d U
C1 C 0.6915(11) 0.3917(7) 0.5146(6) 0.022(4) Uani 1 1 d U
H1 H 0.6499 0.3647 0.4996 0.026 Uiso 1 1 calc R
N2 N 0.6709(9) 0.4471(6) 0.5222(5) 0.023(3) Uani 1 1 d .
C3 C 0.7533(12) 0.4727(8) 0.5441(7) 0.031(4) Uani 1 1 d U
H3 H 0.7620 0.5116 0.5526 0.037 Uiso 1 1 calc R
C4 C 0.8161(12) 0.4313(9) 0.5503(7) 0.038(5) Uani 1 1 d .
H4 H 0.8759 0.4361 0.5653 0.045 Uiso 1 1 calc R
C5 C 0.5846(12) 0.4741(7) 0.5109(6) 0.022(4) Uani 1 1 d .
C6 C 0.5780(12) 0.5330(7) 0.5151(6) 0.024(4) Uani 1 1 d U
H6 H 0.6294 0.5551 0.5262 0.028 Uiso 1 1 calc R
C7 C 0.5084(12) 0.4395(8) 0.4977(7) 0.031(4) Uani 1 1 d U
H7 H 0.5136 0.3991 0.4972 0.037 Uiso 1 1 calc R
C8 C 0.8118(12) 0.1751(7) 0.5481(6) 0.025(4) Uani 1 1 d .
H8 H 0.7496 0.1790 0.5375 0.030 Uiso 1 1 calc R
C9 C 0.9529(11) 0.1949(7) 0.5630(6) 0.020(4) Uani 1 1 d .
H9 H 1.0078 0.2146 0.5650 0.024 Uiso 1 1 calc R
C10 C 0.8518(11) 0.1272(7) 0.5686(6) 0.025(4) Uani 1 1 d U
H10 H 0.8237 0.0925 0.5748 0.030 Uiso 1 1 calc R
C11 C 1.0128(11) 0.1011(8) 0.6023(6) 0.027(4) Uani 1 1 d .
C12 C 0.9903(15) 0.0684(9) 0.6380(8) 0.043(5) Uani 1 1 d U
H12 H 0.9336 0.0723 0.6473 0.052 Uiso 1 1 calc R
C13 C 1.0532(14) 0.0285(12) 0.6608(9) 0.063(8) Uani 1 1 d .
H13 H 1.0378 0.0048 0.6848 0.075 Uiso 1 1 calc R
C14 C 1.1375(10) 0.0241(7) 0.6482(6) 0.018(3) Uani 1 1 d .
C15 C 1.1595(12) 0.0588(7) 0.6123(7) 0.028(4) Uani 1 1 d .
H15 H 1.2163 0.0554 0.6030 0.033 Uiso 1 1 calc R
C16 C 1.0986(12) 0.0974(7) 0.5908(7) 0.026(4) Uani 1 1 d .
H16 H 1.1149 0.1221 0.5677 0.031 Uiso 1 1 calc R
C17 C 1.1797(13) -0.0694(8) 0.6867(7) 0.033(4) Uani 1 1 d U
H17 H 1.1222 -0.0862 0.6805 0.040 Uiso 1 1 calc R
C18 C 1.3200(15) -0.0560(10) 0.7123(8) 0.043(5) Uani 1 1 d U
H18 H 1.3788 -0.0622 0.7284 0.052 Uiso 1 1 calc R
C19 C 1.2901(13) -0.0065(9) 0.6871(7) 0.036(5) Uani 1 1 d U
H19 H 1.3235 0.0261 0.6812 0.043 Uiso 1 1 calc R
C20 C 0.7839(14) 0.0766(9) 0.4495(7) 0.038(5) Uani 1 1 d U
H20 H 0.7520 0.0449 0.4588 0.046 Uiso 1 1 calc R
C21 C 0.7484(10) 0.1224(7) 0.4281(6) 0.021(4) Uani 1 1 d .
H21 H 0.6862 0.1284 0.4194 0.025 Uiso 1 1 calc R
C22 C 0.8939(12) 0.1353(8) 0.4372(6) 0.028(4) Uani 1 1 d .
H22 H 0.9519 0.1501 0.4366 0.034 Uiso 1 1 calc R
C23 C 0.9132(12) 0.0014(7) 0.5116(6) 0.025(4) Uani 1 1 d U
H23 H 0.8556 0.0031 0.5200 0.031 Uiso 1 1 calc R
C24 C 0.9367(10) 0.0396(7) 0.4786(6) 0.017(3) Uani 1 1 d U
C25 C 1.0255(10) 0.0390(7) 0.4680(6) 0.017(3) Uani 1 1 d U
H25 H 1.0425 0.0662 0.4470 0.020 Uiso 1 1 calc R
C26 C 0.9505(12) 0.2970(8) 0.4532(6) 0.027(4) Uani 1 1 d .
H26 H 1.0041 0.2854 0.4723 0.033 Uiso 1 1 calc R
C27 C 0.9406(12) 0.3070(9) 0.4069(7) 0.033(5) Uani 1 1 d .
H27 H 0.9857 0.3035 0.3880 0.040 Uiso 1 1 calc R
C28 C 0.8113(12) 0.3219(8) 0.4305(6) 0.027(4) Uani 1 1 d U
H28 H 0.7503 0.3307 0.4304 0.033 Uiso 1 1 calc R
C29 C 0.8064(12) 0.3413(8) 0.3440(6) 0.026(4) Uani 1 1 d U
C30 C 0.8465(14) 0.3294(9) 0.3072(7) 0.036(5) Uani 1 1 d U
H30 H 0.9038 0.3123 0.3114 0.044 Uiso 1 1 calc R
C31 C 0.7998(14) 0.3433(10) 0.2609(8) 0.044(5) Uani 1 1 d U
H31 H 0.8276 0.3364 0.2344 0.053 Uiso 1 1 calc R
C32 C 0.7143(14) 0.3666(9) 0.2550(7) 0.036(5) Uani 1 1 d .
C33 C 0.6740(14) 0.3791(9) 0.2951(7) 0.036(5) Uani 1 1 d U
H33 H 0.6165 0.3959 0.2919 0.044 Uiso 1 1 calc R
C34 C 0.7239(13) 0.3650(9) 0.3411(7) 0.039(5) Uani 1 1 d U
H34 H 0.6992 0.3723 0.3685 0.047 Uiso 1 1 calc R
C35 C 0.5757(14) 0.3678(10) 0.1965(8) 0.046(6) Uani 1 1 d .
H35 H 0.5388 0.3496 0.2155 0.055 Uiso 1 1 calc R
N10 N 0.6252(15) 0.4103(9) 0.1372(8) 0.068(6) Uani 1 1 d U
C37 C 0.6972(15) 0.4053(9) 0.1734(8) 0.044(5) Uani 1 1 d U
H37 H 0.7569 0.4171 0.1731 0.053 Uiso 1 1 calc R
C38 C 0.2676(13) 0.4669(10) 0.5770(8) 0.041(5) Uani 1 1 d .
H38 H 0.2179 0.4907 0.5662 0.050 Uiso 1 1 calc R
C39 C 0.3508(13) 0.4838(8) 0.5972(7) 0.035(5) Uani 1 1 d .
H39 H 0.3688 0.5223 0.6031 0.042 Uiso 1 1 calc R
C40 C 0.3547(14) 0.3906(8) 0.5958(7) 0.036(5) Uani 1 1 d .
H40 H 0.3745 0.3524 0.6007 0.044 Uiso 1 1 calc R
C41 C 0.5018(11) 0.4366(8) 0.6275(6) 0.021(4) Uani 1 1 d .
C42 C 0.5564(12) 0.3934(9) 0.6169(7) 0.037(5) Uani 1 1 d .
H42 H 0.5323 0.3624 0.5979 0.044 Uiso 1 1 calc R
C43 C 0.6496(14) 0.3956(9) 0.6348(7) 0.036(5) Uani 1 1 d .
H43 H 0.6874 0.3651 0.6292 0.044 Uiso 1 1 calc R
C44 C 0.6850(11) 0.4434(8) 0.6609(7) 0.027(4) Uani 1 1 d .
C45 C 0.6285(11) 0.4874(7) 0.6730(7) 0.027(4) Uani 1 1 d .
H45 H 0.6519 0.5181 0.6925 0.033 Uiso 1 1 calc R
C46 C 0.5362(13) 0.4837(8) 0.6550(6) 0.026(4) Uani 1 1 d .
H46 H 0.4972 0.5132 0.6615 0.031 Uiso 1 1 calc R
C47 C 0.8298(13) 0.4959(9) 0.6917(9) 0.046(6) Uani 1 1 d .
H47 H 0.8079 0.5339 0.6908 0.056 Uiso 1 1 calc R
C48 C 0.8381(14) 0.4021(9) 0.6885(8) 0.042(5) Uani 1 1 d U
H48 H 0.8230 0.3630 0.6831 0.050 Uiso 1 1 calc R
C49 C 0.9182(11) 0.4213(7) 0.7059(6) 0.023(4) Uani 1 1 d U
H49 H 0.9687 0.3985 0.7171 0.027 Uiso 1 1 calc R

loop_
_atom_site_aniso_label
_atom_site_aniso_U_11
_atom_site_aniso_U_22
_atom_site_aniso_U_33
_atom_site_aniso_U_23
_atom_site_aniso_U_13
_atom_site_aniso_U_12
Cu1 0.0161(9) 0.0164(10) 0.0138(10) 0.0002(8) -0.0013(8) 0.0047(8)
W1 0.0141(3) 0.0204(3) 0.0144(3) -0.0014(3) -0.0017(3) -0.0023(3)
W2 0.0222(4) 0.0356(4) 0.0158(4) -0.0036(3) 0.0011(3) -0.0005(3)
W3 0.0235(4) 0.0260(4) 0.0189(4) 0.0043(3) -0.0030(3) -0.0018(3)
W4 0.0125(3) 0.0106(3) 0.0162(3) 0.0010(2) 0.0033(3) -0.0009(2)
W5 0.0082(3) 0.0138(3) 0.0100(3) 0.0012(2) 0.0016(2) 0.0006(2)
W6 0.0100(3) 0.0127(3) 0.0141(3) 0.0008(2) 0.0016(2) 0.0007(2)
W7 0.0109(3) 0.0128(3) 0.0106(3) 0.0021(2) 0.0015(2) -0.0024(2)
W8 0.0133(3) 0.0137(3) 0.0147(3) -0.0043(3) 0.0034(3) 0.0000(2)
W9 0.0100(3) 0.0171(3) 0.0099(3) -0.0002(2) 0.0032(2) -0.0012(2)
W10 0.0086(3) 0.0178(3) 0.0104(3) -0.0007(3) 0.0015(2) -0.0009(2)
W11 0.0112(3) 0.0157(3) 0.0113(3) -0.0008(2) -0.0001(2) -0.0020(2)
W12 0.0137(3) 0.0164(3) 0.0110(3) -0.0030(3) 0.0023(2) 0.0018(2)
W13 0.0122(3) 0.0194(3) 0.0078(3) 0.0019(2) 0.0036(2) 0.0018(2)
W14 0.0156(3) 0.0141(3) 0.0154(3) 0.0057(3) 0.0048(3) 0.0019(2)
W15 0.0125(3) 0.0136(3) 0.0161(3) -0.0001(3) 0.0030(3) 0.0029(2)
W16 0.0157(3) 0.0266(4) 0.0121(3) 0.0012(3) -0.0026(3) 0.0037(3)
W17 0.0256(4) 0.0329(4) 0.0160(4) -0.0032(3) -0.0016(3) 0.0024(3)
W18 0.0310(4) 0.0416(5) 0.0190(4) 0.0062(3) 0.0024(3) 0.0031(3)
P1 0.0043(16) 0.0111(19) 0.0050(18) 0.0008(14) 0.0012(14) -0.0001(14)
P2 0.0076(10) 0.0085(11) 0.0059(11) -0.0002(8) 0.0017(8) 0.0009(8)
O1 0.020(6) 0.028(7) 0.026(7) -0.006(5) 0.004(5) 0.000(5)
O1W 0.026(6) 0.020(6) 0.016(6) -0.007(5) 0.005(5) 0.006(5)
O2 0.016(5) 0.019(6) 0.009(5) 0.005(4) -0.003(4) 0.000(4)
O2W 0.026(7) 0.038(8) 0.028(7) -0.002(6) -0.012(6) -0.012(6)
O3 0.016(5) 0.021(6) 0.009(5) -0.007(5) -0.002(4) -0.003(5)
O4 0.011(5) 0.015(6) 0.020(6) 0.000(5) -0.002(4) -0.003(4)
O5 0.006(5) 0.013(5) 0.017(6) 0.002(4) -0.002(4) 0.000(4)
O6 0.010(5) 0.018(6) 0.011(6) -0.004(4) -0.001(4) 0.001(4)
O7 0.019(6) 0.015(6) 0.024(6) 0.003(5) 0.000(5) 0.002(5)
O8 0.021(6) 0.021(6) 0.013(6) -0.002(5) 0.009(5) 0.001(5)
O9 0.014(5) 0.021(6) 0.013(6) -0.003(5) -0.006(4) 0.002(5)
O10 0.021(6) 0.008(5) 0.019(6) 0.007(4) 0.004(5) 0.000(4)
O11 0.013(5) 0.018(6) 0.012(6) 0.004(5) 0.001(4) -0.001(4)
O12 0.015(5) 0.014(6) 0.019(6) 0.002(5) 0.002(5) 0.001(4)
O13 0.017(5) 0.019(6) 0.008(5) -0.002(4) 0.003(4) 0.000(5)
O14 0.010(5) 0.020(6) 0.008(5) -0.007(4) -0.001(4) -0.003(4)
O15 0.011(2) 0.011(2) 0.011(2) 0.0000(10) 0.0013(10) -0.0003(10)
O16 0.017(5) 0.010(5) 0.024(6) 0.005(5) -0.005(5) -0.006(4)
O17 0.018(3) 0.018(3) 0.018(3) -0.0004(10) 0.0034(11) -0.0001(10)
O18 0.011(2) 0.011(2) 0.011(2) 0.0001(10) 0.0020(10) -0.0005(10)
O19 0.013(2) 0.013(2) 0.013(2) 0.0002(10) 0.0017(11) -0.0002(10)
O20 0.013(2) 0.013(2) 0.013(2) -0.0001(10) 0.0019(11) -0.0005(10)
O21 0.018(5) 0.016(6) 0.009(5) -0.002(4) 0.010(4) -0.001(4)
O22 0.025(6) 0.025(6) 0.021(6) -0.004(5) 0.007(5) 0.004(5)
O23 0.009(5) 0.024(6) 0.007(5) -0.006(4) 0.001(4) -0.003(4)
O24 0.009(5) 0.007(5) 0.010(5) -0.002(4) -0.003(4) 0.001(4)
O25 0.008(5) 0.014(5) 0.017(6) 0.004(4) -0.004(4) -0.002(4)
O26 0.024(3) 0.024(3) 0.024(3) 0.0000(10) 0.0032(11) -0.0001(10)
O27 0.011(2) 0.011(2) 0.011(2) -0.0001(10) 0.0020(10) -0.0001(10)
O28 0.019(6) 0.021(6) 0.011(6) -0.004(5) 0.000(5) 0.000(5)
O29 0.010(2) 0.010(2) 0.010(2) 0.0002(10) 0.0014(10) -0.0001(10)
O30 0.008(2) 0.008(2) 0.008(2) 0.0002(10) 0.0015(10) -0.0001(10)
O31 0.010(5) 0.012(5) 0.010(5) -0.001(4) 0.001(4) -0.002(4)
O32 0.018(6) 0.020(6) 0.026(7) -0.001(5) -0.002(5) 0.010(5)
O33 0.012(5) 0.029(7) 0.020(6) 0.008(5) -0.001(5) -0.009(5)
O34 0.017(5) 0.028(6) 0.007(5) -0.001(5) 0.006(4) 0.002(5)
O35 0.015(5) 0.015(5) 0.007(5) -0.002(4) 0.003(4) -0.003(4)
O36 0.010(5) 0.013(6) 0.025(6) 0.005(5) 0.002(5) 0.003(4)
O37 0.010(2) 0.011(2) 0.010(2) -0.0002(10) 0.0021(10) 0.0001(10)
O38 0.026(6) 0.024(7) 0.027(7) 0.008(5) -0.003(5) -0.005(5)
O39 0.027(6) 0.029(7) 0.019(6) 0.002(5) 0.016(5) -0.002(5)
O40 0.004(5) 0.017(5) 0.009(5) 0.003(4) -0.001(4) -0.001(4)
O41 0.004(5) 0.019(6) 0.017(6) 0.004(5) -0.001(4) 0.004(4)
O42 0.008(2) 0.008(2) 0.007(2) 0.0002(10) 0.0010(10) 0.0000(10)
O43 0.012(5) 0.016(6) 0.016(6) -0.002(5) -0.001(4) -0.003(4)
O44 0.027(6) 0.017(6) 0.019(6) -0.002(5) 0.004(5) -0.006(5)
O45 0.009(5) 0.027(6) 0.011(6) -0.008(5) 0.003(4) 0.002(5)
O46 0.012(2) 0.013(2) 0.013(2) 0.0001(10) 0.0015(11) -0.0001(10)
O47 0.023(6) 0.044(8) 0.016(6) -0.006(6) -0.006(5) 0.005(6)
O48 0.013(2) 0.013(2) 0.013(2) 0.0002(10) 0.0023(11) 0.0002(10)
O49 0.030(7) 0.034(7) 0.023(7) 0.005(6) 0.010(6) 0.006(6)
O50 0.016(2) 0.016(2) 0.015(2) 0.0001(10) 0.0028(11) -0.0001(10)
O51 0.022(6) 0.023(6) 0.006(5) 0.006(5) 0.003(4) 0.004(5)
O52 0.006(5) 0.021(6) 0.018(6) -0.004(5) 0.002(4) -0.001(4)
O53 0.008(5) 0.020(6) 0.007(5) 0.001(4) -0.001(4) -0.001(4)
O54 0.026(6) 0.045(8) 0.015(6) -0.001(6) -0.006(5) -0.002(6)
O55 0.015(2) 0.015(2) 0.015(2) -0.0002(10) 0.0020(11) 0.0003(10)
O56 0.030(6) 0.024(6) 0.009(6) -0.004(5) 0.002(5) 0.003(5)
O57 0.019(6) 0.020(6) 0.011(6) -0.002(5) 0.003(5) 0.007(5)
O58 0.032(7) 0.026(7) 0.024(7) -0.007(5) 0.004(5) 0.005(5)
O59 0.015(5) 0.019(6) 0.020(6) -0.004(5) 0.006(5) 0.002(5)
O60 0.007(5) 0.018(6) 0.017(6) -0.005(5) 0.000(4) -0.003(4)
O61 0.012(5) 0.015(6) 0.019(6) 0.005(5) -0.003(4) -0.004(4)
O62 0.016(5) 0.017(6) 0.010(5) 0.003(4) 0.006(4) 0.003(4)
N1 0.022(7) 0.019(7) 0.019(8) 0.000(6) -0.004(6) 0.005(6)
N3 0.018(3) 0.018(3) 0.018(3) 0.0001(10) 0.0028(11) 0.0002(10)
N4 0.013(7) 0.024(8) 0.027(8) 0.007(6) 0.001(6) 0.005(6)
N5 0.021(8) 0.033(9) 0.038(10) 0.004(7) -0.003(7) -0.002(7)
N6 0.087(15) 0.047(11) 0.022(9) 0.014(8) 0.013(9) 0.040(11)
N7 0.014(6) 0.024(7) 0.011(7) 0.003(6) -0.004(5) -0.001(6)
N8 0.022(7) 0.036(9) 0.009(7) 0.003(6) 0.004(6) 0.001(6)
N9 0.038(9) 0.048(10) 0.016(8) 0.009(7) 0.000(7) 0.002(8)
C36 0.033(10) 0.027(11) 0.042(13) 0.004(9) -0.012(9) 0.014(8)
N11 0.019(7) 0.022(7) 0.019(8) -0.001(6) -0.004(6) 0.000(6)
N12 0.046(11) 0.052(12) 0.049(12) 0.007(9) -0.003(9) 0.025(9)
N13 0.021(7) 0.023(8) 0.024(8) 0.008(6) 0.003(6) -0.002(6)
N14 0.037(10) 0.056(12) 0.033(10) 0.014(9) 0.011(8) -0.004(9)
N15 0.010(6) 0.018(7) 0.038(9) 0.001(7) -0.002(6) 0.006(6)
N16 0.033(10) 0.045(8) 0.13(2) 0.005(13) -0.006(12) -0.002(9)
C1 0.022(4) 0.021(4) 0.022(4) -0.0003(10) 0.0032(12) 0.0001(10)
N2 0.030(8) 0.017(7) 0.020(8) 0.000(6) 0.002(6) 0.001(6)
C3 0.031(4) 0.030(4) 0.031(4) -0.0002(10) 0.0046(12) -0.0001(10)
C4 0.016(9) 0.044(12) 0.048(13) 0.006(10) -0.008(9) -0.010(8)
C5 0.031(9) 0.026(9) 0.008(8) -0.002(7) -0.002(7) 0.010(8)
C6 0.024(4) 0.024(4) 0.024(4) -0.0002(10) 0.0036(12) 0.0002(10)
C7 0.031(4) 0.031(4) 0.031(4) -0.0002(10) 0.0050(12) 0.0002(10)
C8 0.023(9) 0.018(9) 0.031(10) 0.001(8) 0.001(8) -0.005(7)
C9 0.023(9) 0.017(8) 0.020(9) 0.005(7) 0.005(7) 0.008(7)
C10 0.017(7) 0.022(7) 0.037(8) 0.004(6) 0.006(6) -0.005(6)
C11 0.024(9) 0.040(11) 0.017(9) 0.017(8) 0.004(7) -0.004(8)
C12 0.043(5) 0.043(5) 0.043(5) 0.0004(10) 0.0072(13) 0.0002(10)
C13 0.035(12) 0.10(2) 0.057(16) 0.055(15) 0.017(11) 0.025(13)
C14 0.009(7) 0.025(9) 0.016(9) -0.001(7) -0.005(6) 0.003(7)
C15 0.029(10) 0.022(9) 0.032(11) 0.005(8) 0.004(8) -0.004(8)
C16 0.028(9) 0.022(9) 0.031(11) 0.005(8) 0.013(8) -0.003(8)
C17 0.033(5) 0.033(5) 0.033(5) 0.0004(10) 0.0053(12) -0.0001(10)
C18 0.043(5) 0.043(5) 0.043(5) -0.0002(10) 0.0069(13) 0.0003(10)
C19 0.036(5) 0.036(5) 0.036(5) -0.0004(10) 0.0057(13) 0.0001(10)
C20 0.038(5) 0.038(5) 0.038(5) 0.0001(10) 0.0062(13) -0.0001(10)
C21 0.011(8) 0.014(8) 0.035(10) 0.002(7) -0.005(7) 0.001(6)
C22 0.023(9) 0.027(10) 0.034(11) 0.005(8) 0.005(8) -0.008(8)
C23 0.025(4) 0.026(4) 0.026(4) 0.0004(10) 0.0042(12) 0.0001(10)
C24 0.018(4) 0.018(4) 0.017(4) 0.0002(10) 0.0029(11) 0.0001(10)
C25 0.017(3) 0.017(3) 0.017(3) 0.0004(10) 0.0027(11) -0.0002(10)
C26 0.023(9) 0.041(11) 0.015(9) 0.006(8) -0.005(7) 0.007(8)
C27 0.019(9) 0.047(12) 0.034(11) -0.001(9) 0.008(8) 0.015(9)
C28 0.027(4) 0.028(4) 0.027(4) 0.0001(10) 0.0046(12) -0.0002(10)
C29 0.026(4) 0.027(4) 0.026(4) 0.0000(10) 0.0044(12) 0.0001(10)
C30 0.036(5) 0.037(5) 0.036(5) 0.0002(10) 0.0061(13) 0.0002(10)
C31 0.041(8) 0.059(9) 0.038(9) 0.007(7) 0.021(7) 0.011(7)
C32 0.049(12) 0.033(11) 0.030(11) 0.011(9) 0.012(10) -0.003(9)
C33 0.036(5) 0.036(5) 0.036(5) 0.0000(10) 0.0061(13) 0.0005(10)
C34 0.038(8) 0.051(9) 0.029(8) 0.006(7) 0.008(7) 0.012(7)
C35 0.040(12) 0.050(14) 0.052(15) 0.012(11) 0.016(11) 0.012(11)
N10 0.076(14) 0.056(14) 0.068(15) 0.030(11) -0.002(12) -0.009(11)
C37 0.044(5) 0.044(5) 0.044(5) 0.0003(10) 0.0070(13) -0.0003(10)
C38 0.027(10) 0.049(14) 0.047(14) 0.018(11) 0.002(9) -0.008(10)
C39 0.034(11) 0.029(11) 0.041(12) 0.004(9) 0.003(9) -0.013(9)
C40 0.054(13) 0.026(10) 0.027(11) 0.000(9) 0.000(10) -0.002(9)
C41 0.017(8) 0.032(10) 0.014(9) 0.014(7) 0.003(7) 0.002(7)
C42 0.027(10) 0.039(12) 0.044(13) -0.004(10) 0.002(9) 0.008(9)
C43 0.043(12) 0.033(11) 0.035(12) -0.004(9) 0.013(10) 0.002(9)
C44 0.013(8) 0.033(10) 0.037(11) -0.010(9) 0.013(8) -0.002(7)
C45 0.023(9) 0.015(9) 0.043(12) -0.011(8) 0.004(8) 0.004(7)
C46 0.040(11) 0.025(10) 0.014(9) -0.002(7) 0.008(8) 0.002(8)
C47 0.021(10) 0.037(12) 0.081(18) 0.000(12) 0.005(11) 0.011(9)
C48 0.042(8) 0.036(8) 0.047(9) -0.011(7) 0.003(7) 0.015(7)
C49 0.022(4) 0.023(4) 0.023(4) -0.0003(10) 0.0039(12) 0.0004(10)

loop_
_atom_type_symbol
_atom_type_description
_atom_type_scat_dispersion_real
_atom_type_scat_dispersion_imag
_atom_type_scat_source
C C 0.0033 0.0016 'International Tables Vol C Tables 4.2.6.8 and 6.1.1.4'
H H 0.0000 0.0000 'International Tables Vol C Tables 4.2.6.8 and 6.1.1.4'
N N 0.0061 0.0033 'International Tables Vol C Tables 4.2.6.8 and 6.1.1.4'
O O 0.0106 0.0060 'International Tables Vol C Tables 4.2.6.8 and 6.1.1.4'
P P 0.1023 0.0942 'International Tables Vol C Tables 4.2.6.8 and 6.1.1.4'
Cu Cu 0.3201 1.2651 'International Tables Vol C Tables 4.2.6.8 and 6.1.1.4'
W W -0.8490 6.8722 'International Tables Vol C Tables 4.2.6.8 and 6.1.1.4'

loop_
_geom_angle_atom_site_label_1
_geom_angle_atom_site_label_2
_geom_angle_atom_site_label_3
_geom_angle
_geom_angle_site_symmetry_1
_geom_angle_site_symmetry_3
N3 Cu1 N1 168.6(5) . .
N3 Cu1 N7 96.2(5) . .
N1 Cu1 N7 92.4(5) . .
N3 Cu1 O1W 84.4(5) . .
N1 Cu1 O1W 86.9(5) . .
N7 Cu1 O1W 178.3(5) . .
N3 Cu1 O2W 94.0(5) . .
N1 Cu1 O2W 93.3(5) . .
N7 Cu1 O2W 91.0(5) . .
O1W Cu1 O2W 90.6(5) . .
N3 Cu1 O4 88.6(5) . .
N1 Cu1 O4 84.6(5) . .
N7 Cu1 O4 85.3(4) . .
O1W Cu1 O4 93.1(4) . .
O2W Cu1 O4 175.6(4) . .
O4 W1 O5 102.9(5) . .
O4 W1 O25 98.3(5) . .
O5 W1 O25 92.1(4) . .
O4 W1 O6 101.9(5) . .
O5 W1 O6 87.5(4) . .
O25 W1 O6 159.3(4) . .
O4 W1 O3 97.4(5) . .
O5 W1 O3 159.5(4) . .
O25 W1 O3 87.1(4) . .
O6 W1 O3 86.1(4) . .
O4 W1 O27 169.3(4) . .
O5 W1 O27 85.9(4) . .
O25 W1 O27 75.2(4) . .
O6 W1 O27 84.2(4) . .
O3 W1 O27 74.1(4) . .
O1 W2 O23 103.3(5) . .
O1 W2 O3 98.1(5) . .
O23 W2 O3 92.0(4) . .
O1 W2 O2 100.3(5) . .
O23 W2 O2 156.3(4) . .
O3 W2 O2 87.6(4) . .
O1 W2 O21 103.9(5) . .
O23 W2 O21 84.8(4) . .
O3 W2 O21 158.0(4) . .
O2 W2 O21 86.7(4) . .
O1 W2 O27 169.4(4) . .
O23 W2 O27 84.1(4) . .
O3 W2 O27 73.7(4) . .
O2 W2 O27 73.1(4) . .
O21 W2 O27 84.3(4) . .
O26 W3 O2 100.4(5) . .
O26 W3 O19 102.4(5) . .
O2 W3 O19 90.7(4) . .
O26 W3 O25 101.3(5) . .
O2 W3 O25 87.7(4) . .
O19 W3 O25 156.1(4) . .
O26 W3 O28 103.4(5) . .
O2 W3 O28 156.2(4) . .
O19 W3 O28 85.0(4) . .
O25 W3 O28 86.9(4) . .
O26 W3 O27 171.0(5) . .
O2 W3 O27 73.1(4) . .
O19 W3 O27 84.1(4) . .
O25 W3 O27 72.6(4) . .
O28 W3 O27 83.2(4) . .
O7 W4 O24 101.0(5) . .
O7 W4 O62 101.3(5) . .
O24 W4 O62 157.6(4) . .
O7 W4 O10 99.8(5) . .
O24 W4 O10 89.8(4) . .
O62 W4 O10 87.4(4) . .
O7 W4 O6 95.7(5) . .
O24 W4 O6 90.8(4) . .
O62 W4 O6 86.1(4) . .
O10 W4 O6 164.1(4) . .
O7 W4 O30 173.7(4) . .
O24 W4 O30 73.0(4) . .
O62 W4 O30 84.6(4) . .
O10 W4 O30 82.4(4) . .
O6 W4 O30 82.6(4) . .
O8 W5 O9 99.7(5) . .
O8 W5 O62 103.0(5) . .
O9 W5 O62 93.3(4) . .
O8 W5 O60 98.7(5) . .
O9 W5 O60 93.2(4) . .
O62 W5 O60 156.0(4) . .
O8 W5 O5 94.7(4) . .
O9 W5 O5 165.6(4) . .
O62 W5 O5 83.8(4) . .
O60 W5 O5 84.2(4) . .
O8 W5 O31 170.2(4) . .
O9 W5 O31 85.9(4) . .
O62 W5 O31 84.6(4) . .
O60 W5 O31 72.9(4) . .
O5 W5 O31 79.8(4) . .
O59 W6 O15 102.8(5) . .
O59 W6 O28 97.3(5) . .
O15 W6 O28 88.2(4) . .
O59 W6 O60 100.6(5) . .
O15 W6 O60 156.7(4) . .
O28 W6 O60 89.7(4) . .
O59 W6 O11 97.6(5) . .
O15 W6 O11 88.5(4) . .
O28 W6 O11 165.1(4) . .
O60 W6 O11 87.6(4) . .
O59 W6 O31 172.7(4) . .
O15 W6 O31 84.5(4) . .
O28 W6 O31 83.6(4) . .
O60 W6 O31 72.2(4) . .
O11 W6 O31 81.6(4) . .
O16 W7 O13 97.8(5) . .
O16 W7 O15 103.0(5) . .
O13 W7 O15 87.9(4) . .
O16 W7 O18 98.9(5) . .
O13 W7 O18 90.7(4) . .
O15 W7 O18 158.1(4) . .
O16 W7 O19 98.6(5) . .
O13 W7 O19 163.4(4) . .
O15 W7 O19 85.8(4) . .
O18 W7 O19 89.4(4) . .
O16 W7 O29 172.0(4) . .
O13 W7 O29 83.3(4) . .
O15 W7 O29 85.0(4) . .
O18 W7 O29 73.1(4) . .
O19 W7 O29 80.8(4) . .
O22 W8 O12 99.1(5) . .
O22 W8 O20 101.6(5) . .
O12 W8 O20 89.8(4) . .
O22 W8 O24 99.8(5) . .
O12 W8 O24 90.8(4) . .
O20 W8 O24 158.2(4) . .
O22 W8 O23 97.7(5) . .
O12 W8 O23 163.2(4) . .
O20 W8 O23 85.4(4) . .
O24 W8 O23 87.8(4) . .
O22 W8 O30 172.6(4) . .
O12 W8 O30 83.0(4) . .
O20 W8 O30 85.4(4) . .
O24 W8 O30 73.0(4) . .
O23 W8 O30 80.5(4) . .
O17 W9 O21 99.2(5) . .
O17 W9 O20 102.2(5) . .
O21 W9 O20 87.5(4) . .
O17 W9 O18 99.9(5) . .
O21 W9 O18 92.7(4) . .
O20 W9 O18 157.6(4) . .
O17 W9 O14 96.5(5) . .
O21 W9 O14 164.0(4) . .
O20 W9 O14 86.1(4) . .
O18 W9 O14 87.7(4) . .
O17 W9 O29 172.8(4) . .
O21 W9 O29 82.8(4) . .
O20 W9 O29 84.7(4) . .
O18 W9 O29 73.1(4) . .
O14 W9 O29 82.0(4) . .
O33 W10 O14 98.5(5) . .
O33 W10 O34 102.3(5) . .
O14 W10 O34 90.7(4) . .
O33 W10 O43 98.5(5) . .
O14 W10 O43 93.2(4) . .
O34 W10 O43 158.0(4) . .
O33 W10 O45 95.4(5) . .
O14 W10 O45 165.9(4) . .
O34 W10 O45 84.1(4) . .
O43 W10 O45 86.9(4) . .
O33 W10 O42 171.4(4) . .
O14 W10 O42 85.7(4) . .
O34 W10 O42 85.1(4) . .
O43 W10 O42 73.6(4) . .
O45 W10 O42 80.8(4) . .
O44 W11 O41 101.1(5) . .
O44 W11 O13 98.9(5) . .
O41 W11 O13 89.3(4) . .
O44 W11 O46 97.6(5) . .
O41 W11 O46 87.4(4) . .
O13 W11 O46 163.5(4) . .
O44 W11 O43 101.0(5) . .
O41 W11 O43 157.9(4) . .
O13 W11 O43 88.6(4) . .
O46 W11 O43 88.4(4) . .
O44 W11 O42 173.8(4) . .
O41 W11 O42 85.0(4) . .
O13 W11 O42 82.1(4) . .
O46 W11 O42 81.5(4) . .
O43 W11 O42 72.9(4) . .
O58 W12 O11 99.3(5) . .
O58 W12 O57 100.5(5) . .
O11 W12 O57 91.6(4) . .
O58 W12 O41 102.9(5) . .
O11 W12 O41 89.4(4) . .
O57 W12 O41 156.1(4) . .
O58 W12 O52 97.1(5) . .
O11 W12 O52 163.4(4) . .
O57 W12 O52 87.7(4) . .
O41 W12 O52 84.6(4) . .
O58 W12 O40 173.0(5) . .
O11 W12 O40 83.7(4) . .
O57 W12 O40 73.0(4) . .
O41 W12 O40 83.3(4) . .
O52 W12 O40 80.2(4) . .
O39 W13 O51 101.7(5) . .
O39 W13 O57 100.2(5) . .
O51 W13 O57 93.6(5) . .
O39 W13 O61 102.3(5) . .
O51 W13 O61 89.1(5) . .
O57 W13 O61 156.4(4) . .
O39 W13 O9 95.2(5) . .
O51 W13 O9 163.0(4) . .
O57 W13 O9 85.7(4) . .
O61 W13 O9 84.9(4) . .
O39 W13 O40 172.1(5) . .
O51 W13 O40 83.2(4) . .
O57 W13 O40 73.2(4) . .
O61 W13 O40 83.8(4) . .
O9 W13 O40 80.3(4) . .
O38 W14 O10 96.3(5) . .
O38 W14 O61 101.2(5) . .
O10 W14 O61 89.4(4) . .
O38 W14 O50 99.4(5) . .
O10 W14 O50 164.3(4) . .
O61 W14 O50 86.1(4) . .
O38 W14 O36 100.5(5) . .
O10 W14 O36 89.4(4) . .
O61 W14 O36 158.2(4) . .
O50 W14 O36 89.3(4) . .
O38 W14 O37 173.2(5) . .
O10 W14 O37 82.9(4) . .
O61 W14 O37 85.5(4) . .
O50 W14 O37 81.8(4) . .
O36 W14 O37 72.7(4) . .
O32 W15 O36 100.0(5) . .
O32 W15 O35 98.2(5) . .
O36 W15 O35 92.5(4) . .
O32 W15 O34 101.6(5) . .
O36 W15 O34 158.3(4) . .
O35 W15 O34 85.6(4) . .
O32 W15 O12 96.8(5) . .
O36 W15 O12 89.0(4) . .
O35 W15 O12 164.5(4) . .
O34 W15 O12 87.3(4) . .
O32 W15 O37 173.3(5) . .
O36 W15 O37 73.4(4) . .
O35 W15 O37 83.7(4) . .
O34 W15 O37 84.9(4) . .
O12 W15 O37 81.9(4) . .
O47 W16 O45 103.5(5) . .
O47 W16 O35 103.4(5) . .
O45 W16 O35 86.9(4) . .
O47 W16 O48 99.8(5) . .
O45 W16 O48 156.7(4) . .
O35 W16 O48 86.8(4) . .
O47 W16 O55 99.1(5) . .
O45 W16 O55 90.4(4) . .
O35 W16 O55 157.4(4) . .
O48 W16 O55 86.8(4) . .
O47 W16 O53 169.7(4) . .
O45 W16 O53 84.0(4) . .
O35 W16 O53 83.8(4) . .
O48 W16 O53 73.0(4) . .
O55 W16 O53 73.6(4) . .
O54 W17 O52 103.1(5) . .
O54 W17 O46 102.2(5) . .
O52 W17 O46 88.0(4) . .
O54 W17 O56 100.6(5) . .
O52 W17 O56 91.7(5) . .
O46 W17 O56 156.7(4) . .
O54 W17 O55 97.4(5) . .
O52 W17 O55 159.4(4) . .
O46 W17 O55 85.8(4) . .
O56 W17 O55 86.4(4) . .
O54 W17 O53 169.0(5) . .
O52 W17 O53 86.7(4) . .
O46 W17 O53 83.0(4) . .
O56 W17 O53 73.7(4) . .
O55 W17 O53 73.1(4) . .
O49 W18 O48 100.0(5) . .
O49 W18 O50 103.4(5) . .
O48 W18 O50 93.3(4) . .
O49 W18 O56 99.8(5) . .
O48 W18 O56 89.5(5) . .
O50 W18 O56 155.7(5) . .
O49 W18 O51 103.4(5) . .
O48 W18 O51 156.5(4) . .
O50 W18 O51 83.3(4) . .
O56 W18 O51 84.6(5) . .
O49 W18 O53 170.2(5) . .
O48 W18 O53 73.7(4) . .
O50 W18 O53 84.8(4) . .
O56 W18 O53 72.9(4) . .
O51 W18 O53 82.8(4) . .
O29 P1 O31 112.7(6) . .
O29 P1 O30 110.9(5) . .
O31 P1 O30 111.5(6) . .
O29 P1 O27 106.9(5) . .
O31 P1 O27 107.1(5) . .
O30 P1 O27 107.4(5) . .
O40 P2 O37 111.8(6) . .
O40 P2 O42 111.9(5) . .
O37 P2 O42 111.0(5) . .
O40 P2 O53 107.5(5) . .
O37 P2 O53 107.4(6) . .
O42 P2 O53 107.0(5) . .
W3 O2 W2 123.9(5) . .
W2 O3 W1 121.1(5) . .
W1 O4 Cu1 175.3(6) . .
W1 O5 W5 150.5(5) . .
W1 O6 W4 148.7(6) . .
W5 O9 W13 160.7(6) . .
W14 O10 W4 162.4(6) . .
W12 O11 W6 161.1(6) . .
W8 O12 W15 163.3(6) . .
W7 O13 W11 161.6(6) . .
W10 O14 W9 162.7(6) . .
W6 O15 W7 150.1(6) . .
W7 O18 W9 122.9(5) . .
W3 O19 W7 153.1(6) . .
W8 O20 W9 149.6(6) . .
W9 O21 W2 150.6(6) . .
W2 O23 W8 153.0(6) . .
W4 O24 W8 123.6(5) . .
W1 O25 W3 121.8(5) . .
P1 O27 W1 125.4(5) . .
P1 O27 W2 124.5(5) . .
W1 O27 W2 91.1(3) . .
P1 O27 W3 124.9(5) . .
W1 O27 W3 90.3(3) . .
W2 O27 W3 89.9(3) . .
W6 O28 W3 149.8(6) . .
P1 O29 W9 128.4(6) . .
P1 O29 W7 127.8(5) . .
W9 O29 W7 90.8(3) . .
P1 O30 W8 128.6(5) . .
P1 O30 W4 127.0(5) . .
W8 O30 W4 90.3(3) . .
P1 O31 W5 129.3(5) . .
P1 O31 W6 126.4(6) . .
W5 O31 W6 90.9(3) . .
W10 O34 W15 151.9(6) . .
W16 O35 W15 150.3(6) . .
W15 O36 W14 122.9(5) . .
P2 O37 W15 127.4(5) . .
P2 O37 W14 127.2(5) . .
W15 O37 W14 90.9(3) . .
P2 O40 W12 129.3(5) . .
P2 O40 W13 127.0(6) . .
W12 O40 W13 89.8(3) . .
W11 O41 W12 152.9(6) . .
P2 O42 W10 128.9(5) . .
P2 O42 W11 126.6(5) . .
W10 O42 W11 91.0(3) . .
W10 O43 W11 122.1(5) . .
W16 O45 W10 151.0(6) . .
W17 O46 W11 148.1(6) . .
W18 O48 W16 124.0(5) . .
W18 O50 W14 153.8(6) . .
W13 O51 W18 150.9(6) . .
W17 O52 W12 151.3(6) . .
P2 O53 W17 123.9(6) . .
P2 O53 W16 125.6(5) . .
W17 O53 W16 92.0(3) . .
P2 O53 W18 125.2(5) . .
W17 O53 W18 90.3(3) . .
W16 O53 W18 89.2(3) . .
W16 O55 W17 121.3(5) . .
W17 O56 W18 123.0(5) . .
W13 O57 W12 123.9(5) . .
W5 O60 W6 123.5(5) . .
W14 O61 W13 148.1(6) . .
W5 O62 W4 153.3(6) . .
C1 N1 C4 105.4(14) . .
C1 N1 Cu1 126.3(11) . .
C4 N1 Cu1 127.8(11) . .
C8 N3 C9 107.1(14) . .
C8 N3 Cu1 121.2(11) . .
C9 N3 Cu1 128.6(11) . .
C9 N4 C10 106.6(13) . .
C9 N4 C11 128.6(14) . .
C10 N4 C11 124.8(14) . .
C17 N5 C19 109.9(16) . .
C17 N5 C14 125.6(15) . .
C19 N5 C14 124.5(16) . .
C17 N6 C18 108.2(18) . .
C28 N7 C26 105.1(14) . .
C28 N7 Cu1 125.2(11) . .
C26 N7 Cu1 129.7(11) . .
C28 N8 C27 105.2(15) . .
C28 N8 C29 124.7(14) . .
C27 N8 C29 130.0(14) . .
C37 N9 C35 109.9(17) . .
C37 N9 C32 125.9(17) . .
C35 N9 C32 124.1(17) . .
C35 C36 N10 107.7(19) . .
C20 N11 C22 107.3(15) . .
C20 N11 C24 124.6(15) . .
C22 N11 C24 128.1(14) . .
C22 N12 C21 104.0(16) . .
C40 N13 C39 107.1(15) . .
C40 N13 C41 125.5(15) . .
C39 N13 C41 127.4(15) . .
C40 N14 C38 106.8(17) . .
C48 N15 C47 106.5(15) . .
C48 N15 C44 126.9(16) . .
C47 N15 C44 126.6(14) . .
C49 N16 C47 108.6(18) . .
N2 C1 N1 112.2(15) . .
C1 N2 C3 105.2(14) . .
C1 N2 C5 127.1(15) . .
C3 N2 C5 127.7(15) . .
C4 C3 N2 107.8(17) . .
C3 C4 N1 109.3(16) . .
C6 C5 C7 121.7(16) . .
C6 C5 N2 119.3(16) . .
C7 C5 N2 119.0(16) . .
C5 C6 C7 119.4(17) . 3_666
C5 C7 C6 118.8(17) . 3_666
N3 C8 C10 110.6(15) . .
N3 C9 N4 110.1(15) . .
C8 C10 N4 105.6(15) . .
C12 C11 C16 119.9(17) . .
C12 C11 N4 116.8(16) . .
C16 C11 N4 123.3(15) . .
C11 C12 C13 119(2) . .
C14 C13 C12 120(2) . .
C13 C14 C15 119.6(16) . .
C13 C14 N5 118.4(16) . .
C15 C14 N5 122.0(15) . .
C16 C15 C14 119.6(17) . .
C15 C16 C11 121.3(17) . .
N6 C17 N5 109.7(18) . .
N6 C18 C19 109(2) . .
N5 C19 C18 103.3(18) . .
C21 C20 N11 108.6(18) . .
C20 C21 N12 111.3(16) . .
N12 C22 N11 108.8(16) . .
C25 C23 C24 119.9(16) 3_756 .
C23 C24 C25 119.7(15) . .
C23 C24 N11 121.6(14) . .
C25 C24 N11 118.7(14) . .
C23 C25 C24 120.3(15) 3_756 .
C27 C26 N7 109.3(15) . .
C26 C27 N8 108.1(16) . .
N7 C28 N8 112.3(15) . .
C34 C29 C30 124.7(19) . .
C34 C29 N8 116.7(16) . .
C30 C29 N8 118.4(16) . .
C29 C30 C31 118.3(19) . .
C32 C31 C30 120.3(19) . .
C31 C32 C33 119.7(19) . .
C31 C32 N9 122.6(18) . .
C33 C32 N9 117.6(18) . .
C32 C33 C34 118.0(18) . .
C29 C34 C33 118.9(18) . .
C36 C35 N9 109(2) . .
C37 N10 C36 107.1(18) . .
N9 C37 N10 105.9(19) . .
C39 C38 N14 105.8(18) . .
N13 C39 C38 110.0(18) . .
N13 C40 N14 110.2(17) . .
C42 C41 C46 121.3(17) . .
C42 C41 N13 120.9(16) . .
C46 C41 N13 117.7(15) . .
C41 C42 C43 119.4(19) . .
C42 C43 C44 119.6(18) . .
C43 C44 C45 121.0(16) . .
C43 C44 N15 120.4(16) . .
C45 C44 N15 118.4(15) . .
C46 C45 C44 117.8(16) . .
C41 C46 C45 120.6(16) . .
N16 C47 N15 106.3(18) . .
C49 C48 N15 109.7(19) . .
N16 C49 C48 108.6(18) . .

loop_
_geom_bond_atom_site_label_1
_geom_bond_atom_site_label_2
_geom_bond_distance
_geom_bond_site_symmetry_2
Cu1 N3 2.003(13) .
Cu1 N1 2.016(13) .
Cu1 N7 2.018(13) .
Cu1 O1W 2.119(11) .
Cu1 O2W 2.269(11) .
Cu1 O4 2.423(10) .
W1 O4 1.703(10) .
W1 O5 1.851(10) .
W1 O25 1.898(10) .
W1 O6 1.902(10) .
W1 O3 1.951(10) .
W1 O27 2.317(10) .
W2 O1 1.677(11) .
W2 O23 1.876(11) .
W2 O3 1.893(10) .
W2 O2 1.930(10) .
W2 O21 1.939(10) .
W2 O27 2.372(10) .
W3 O26 1.688(11) .
W3 O2 1.890(10) .
W3 O19 1.896(10) .
W3 O25 1.930(10) .
W3 O28 1.927(10) .
W3 O27 2.399(10) .
W4 O7 1.707(11) .
W4 O24 1.894(9) .
W4 O62 1.900(10) .
W4 O10 1.902(10) .
W4 O6 1.929(10) .
W4 O30 2.367(9) .
W5 O8 1.717(10) .
W5 O9 1.839(10) .
W5 O62 1.885(10) .
W5 O60 1.913(10) .
W5 O5 2.001(10) .
W5 O31 2.360(9) .
W6 O59 1.704(10) .
W6 O15 1.888(9) .
W6 O28 1.893(10) .
W6 O60 1.921(10) .
W6 O11 1.926(10) .
W6 O31 2.381(10) .
W7 O16 1.692(10) .
W7 O13 1.877(10) .
W7 O15 1.892(9) .
W7 O18 1.898(10) .
W7 O19 1.919(10) .
W7 O29 2.367(10) .
W8 O22 1.702(11) .
W8 O12 1.866(11) .
W8 O20 1.895(10) .
W8 O24 1.908(9) .
W8 O23 1.937(10) .
W8 O30 2.359(9) .
W9 O17 1.709(10) .
W9 O21 1.865(10) .
W9 O20 1.902(10) .
W9 O18 1.925(10) .
W9 O14 1.968(10) .
W9 O29 2.350(9) .
W10 O33 1.699(10) .
W10 O14 1.853(10) .
W10 O34 1.897(11) .
W10 O43 1.908(10) .
W10 O45 1.991(10) .
W10 O42 2.349(9) .
W11 O44 1.724(11) .
W11 O41 1.859(9) .
W11 O13 1.914(10) .
W11 O46 1.934(10) .
W11 O43 1.934(10) .
W11 O42 2.362(9) .
W12 O58 1.709(11) .
W12 O11 1.872(10) .
W12 O57 1.906(11) .
W12 O41 1.922(10) .
W12 O52 1.944(10) .
W12 O40 2.381(10) .
W13 O39 1.722(10) .
W13 O51 1.824(10) .
W13 O57 1.900(11) .
W13 O61 1.897(11) .
W13 O9 1.974(10) .
W13 O40 2.378(9) .
W14 O38 1.721(11) .
W14 O10 1.899(11) .
W14 O61 1.902(10) .
W14 O50 1.914(10) .
W14 O36 1.929(10) .
W14 O37 2.362(10) .
W15 O32 1.719(10) .
W15 O36 1.898(10) .
W15 O35 1.902(10) .
W15 O34 1.911(11) .
W15 O12 1.937(11) .
W15 O37 2.354(9) .
W16 O47 1.721(11) .
W16 O45 1.853(11) .
W16 O35 1.907(10) .
W16 O48 1.918(10) .
W16 O55 1.932(10) .
W16 O53 2.376(10) .
W17 O54 1.699(12) .
W17 O52 1.863(10) .
W17 O46 1.899(10) .
W17 O56 1.900(11) .
W17 O55 1.979(10) .
W17 O53 2.363(10) .
W18 O49 1.701(12) .
W18 O48 1.866(10) .
W18 O50 1.884(10) .
W18 O56 1.926(11) .
W18 O51 1.988(10) .
W18 O53 2.381(10) .
P1 O29 1.538(10) .
P1 O31 1.524(10) .
P1 O30 1.522(10) .
P1 O27 1.573(10) .
P2 O40 1.528(10) .
P2 O37 1.535(10) .
P2 O42 1.539(10) .
P2 O53 1.563(10) .
N1 C1 1.34(2) .
N1 C4 1.39(2) .
N3 C8 1.33(2) .
N3 C9 1.31(2) .
N4 C9 1.35(2) .
N4 C10 1.38(2) .
N4 C11 1.45(2) .
N5 C17 1.32(2) .
N5 C19 1.35(2) .
N5 C14 1.43(2) .
N6 C17 1.28(2) .
N6 C18 1.34(3) .
N7 C28 1.32(2) .
N7 C26 1.39(2) .
N8 C28 1.35(2) .
N8 C27 1.38(2) .
N8 C29 1.46(2) .
N9 C37 1.35(3) .
N9 C35 1.34(3) .
N9 C32 1.41(2) .
C36 C35 1.30(3) .
C36 N10 1.40(3) .
N11 C20 1.34(2) .
N11 C22 1.39(2) .
N11 C24 1.42(2) .
N12 C22 1.34(2) .
N12 C21 1.40(2) .
N13 C40 1.31(2) .
N13 C39 1.35(2) .
N13 C41 1.46(2) .
N14 C40 1.34(3) .
N14 C38 1.39(3) .
N15 C48 1.33(2) .
N15 C47 1.36(2) .
N15 C44 1.44(2) .
N16 C49 1.31(2) .
N16 C47 1.34(3) .
C1 N2 1.33(2) .
N2 C3 1.41(2) .
N2 C5 1.42(2) .
C3 C4 1.33(3) .
C5 C6 1.36(2) .
C5 C7 1.39(2) .
C6 C7 1.43(2) 3_666
C7 C6 1.43(2) 3_666
C8 C10 1.34(2) .
C11 C12 1.35(3) .
C11 C16 1.37(2) .
C12 C13 1.39(3) .
C13 C14 1.36(2) .
C14 C15 1.38(2) .
C15 C16 1.34(2) .
C18 C19 1.38(3) .
C20 C21 1.28(2) .
C23 C25 1.36(2) 3_756
C23 C24 1.37(2) .
C24 C25 1.40(2) .
C25 C23 1.36(2) 3_756
C26 C27 1.32(2) .
C29 C34 1.34(2) .
C29 C30 1.31(3) .
C30 C31 1.42(3) .
C31 C32 1.37(3) .
C32 C33 1.40(3) .
C33 C34 1.43(3) .
N10 C37 1.37(3) .
C38 C39 1.34(3) .
C41 C42 1.35(2) .
C41 C46 1.38(2) .
C42 C43 1.40(3) .
C43 C44 1.38(3) .
C44 C45 1.39(2) .
C45 C46 1.39(2) .
C48 C49 1.29(3) .

loop_
_platon_squeeze_void_nr
_platon_squeeze_void_average_x
_platon_squeeze_void_average_y
_platon_squeeze_void_average_z
_platon_squeeze_void_volume
_platon_squeeze_void_count_electrons
1 0.000 0.000 0.000 243.5 173.2
2 0.000 0.500 0.500 243.5 173.6
3 0.297 0.743 0.322 58.1 2.5
4 0.297 0.757 0.822 58.0 -2.6
5 0.352 0.444 0.062 10.8 7.1
6 0.352 0.056 0.562 10.8 10.9
7 0.703 0.243 0.178 58.1 3.0
8 0.703 0.257 0.678 58.1 -1.7
9 0.648 0.944 0.438 10.7 12.4
10 0.648 0.556 0.938 10.7 16.3
